data_4030653
loop_
_publ_author_name
'Iaroshenko, Viktor O.'
'Gevorgyan, Ashot'
'Mkrtchyan, Satenik'
'Arakelyan, Knar'
'Grigoryan, Tatevik'
'Yedoyan, Julietta'
'Villinger, Alexander'
'Langer, Peter'

_publ_section_title
;
 Transition-metal-catalyzed arylation of nitroimidazoles and further
 transformations of manipulable nitro group.
;
_journal_issue 4
_journal_name_full 'The Journal of organic chemistry'
_journal_page_first 2103
_journal_page_last 2119
_journal_paper_doi 10.1021/jo5025927
_journal_volume 80
_journal_year 2015
_chemical_formula_moiety 'C18 H14 N4 O2'
_chemical_formula_sum 'C18 H14 N4 O2'
_chemical_formula_weight 318.33
_chemical_name_systematic
;
 ?
;
_space_group_IT_number 9
_symmetry_cell_setting monoclinic
_symmetry_Int_Tables_number 9
_symmetry_space_group_name_Hall 'C -2yc'
_symmetry_space_group_name_H-M 'C 1 c 1'
_atom_sites_solution_hydrogens geom
_atom_sites_solution_primary direct
_atom_sites_solution_secondary difmap
_audit_creation_method SHELXL-97
_cell_angle_alpha 90.00
_cell_angle_beta 100.198(2)
_cell_angle_gamma 90.00
_cell_formula_units_Z 4
_cell_length_a 10.4755(4)
_cell_length_b 14.1633(6)
_cell_length_c 10.9706(4)
_cell_measurement_reflns_used 3680
_cell_measurement_temperature 173(2)
_cell_measurement_theta_max 60.308
_cell_measurement_theta_min 4.887
_cell_volume 1601.97(11)
_computing_cell_refinement 'Bruker Apex V7.51A'
_computing_data_collection 'Bruker Apex V7.51A'
_computing_data_reduction 'Bruker SAINT'
_computing_molecular_graphics 'ORTEP-3v2.01 (Farrugia, 1997)'
_computing_publication_material SHELXL-97
_computing_structure_refinement 'SHELXL-97 (Sheldrick, 1997)'
_computing_structure_solution 'SHELXS-97 (Sheldrick, 1997)'
_diffrn_ambient_temperature 173(2)
_diffrn_measured_fraction_theta_full 0.997
_diffrn_measured_fraction_theta_max 0.997
_diffrn_measurement_device_type 'Bruker-Nonius Apex X8-CCD-diffractometer'
_diffrn_measurement_method 'phi and omega scans'
_diffrn_radiation_monochromator graphite
_diffrn_radiation_source 'sealed tube'
_diffrn_radiation_type MoK\a
_diffrn_radiation_wavelength 0.71073
_diffrn_reflns_av_R_equivalents 0.0255
_diffrn_reflns_av_sigmaI/netI 0.0310
_diffrn_reflns_limit_h_max 15
_diffrn_reflns_limit_h_min -15
_diffrn_reflns_limit_k_max 21
_diffrn_reflns_limit_k_min -21
_diffrn_reflns_limit_l_max 7
_diffrn_reflns_limit_l_min -16
_diffrn_reflns_number 10868
_diffrn_reflns_theta_full 32.00
_diffrn_reflns_theta_max 32.00
_diffrn_reflns_theta_min 2.88
_exptl_absorpt_coefficient_mu 0.090
_exptl_absorpt_correction_T_max 0.9840
_exptl_absorpt_correction_T_min 0.9779
_exptl_absorpt_correction_type multi-scan
_exptl_absorpt_process_details '(SADABS; Sheldrick, 2004)'
_exptl_crystal_colour colourless
_exptl_crystal_density_diffrn 1.320
_exptl_crystal_density_method 'not measured'
_exptl_crystal_description block
_exptl_crystal_F_000 664
_exptl_crystal_size_max 0.25
_exptl_crystal_size_mid 0.18
_exptl_crystal_size_min 0.18
_refine_diff_density_max 0.299
_refine_diff_density_min -0.235
_refine_diff_density_rms 0.039
_refine_ls_abs_structure_details 'Flack H D (1983), Acta Cryst. A39, 876-881'
_refine_ls_abs_structure_Flack -0.1(10)
_refine_ls_extinction_method none
_refine_ls_goodness_of_fit_ref 1.019
_refine_ls_hydrogen_treatment constr
_refine_ls_matrix_type full
_refine_ls_number_parameters 217
_refine_ls_number_reflns 3671
_refine_ls_number_restraints 2
_refine_ls_restrained_S_all 1.019
_refine_ls_R_factor_all 0.0475
_refine_ls_R_factor_gt 0.0363
_refine_ls_shift/su_max 0.000
_refine_ls_shift/su_mean 0.000
_refine_ls_structure_factor_coef Fsqd
_refine_ls_weighting_details 'calc w=1/[\s^2^(Fo^2^)+(0.0445P)^2^+0.3668P] where P=(Fo^2^+2Fc^2^)/3'
_refine_ls_weighting_scheme calc
_refine_ls_wR_factor_gt 0.0826
_refine_ls_wR_factor_ref 0.0886
_reflns_number_gt 3114
_reflns_number_total 3671
_reflns_threshold_expression >2\s(I)
_cod_data_source_file 7a-is_sm652_1.cif
_cod_data_source_block is_sm652_1
_cod_depositor_comments 'Adding full bibliography for 4030648--4030655.cif.'
_cod_original_sg_symbol_H-M 'C c'
_cod_database_code 4030653

loop_
_symmetry_equiv_pos_as_xyz
'x, y, z'
'x, -y, z+1/2'
'x+1/2, y+1/2, z'
'x+1/2, -y+1/2, z+1/2'

loop_
_atom_site_label
_atom_site_type_symbol
_atom_site_fract_x
_atom_site_fract_y
_atom_site_fract_z
_atom_site_U_iso_or_equiv
_atom_site_adp_type
_atom_site_occupancy
_atom_site_symmetry_multiplicity
_atom_site_calc_flag
_atom_site_refinement_flags
N1 N 0.29990(11) 0.11385(9) 0.84198(13) 0.0222(3) Uani 1 1 d .
N2 N 0.28663(12) 0.26620(9) 0.79022(13) 0.0236(3) Uani 1 1 d .
N3 N 0.50831(12) 0.31523(9) 0.86218(13) 0.0250(3) Uani 1 1 d .
N4 N 0.93893(17) -0.12656(14) 1.12431(18) 0.0492(5) Uani 1 1 d .
O1 O 0.47694(12) 0.39474(8) 0.82344(13) 0.0352(3) Uani 1 1 d .
O2 O 0.61883(11) 0.29329(8) 0.91174(14) 0.0370(3) Uani 1 1 d .
C1 C 0.42273(13) 0.15036(10) 0.88272(14) 0.0190(3) Uani 1 1 d .
C2 C 0.40929(13) 0.24400(10) 0.84842(15) 0.0203(3) Uani 1 1 d .
C3 C 0.22348(14) 0.18644(11) 0.78909(15) 0.0250(3) Uani 1 1 d .
H3 H 0.1340 0.1797 0.7551 0.030 Uiso 1 1 calc R
C4 C 0.24773(15) 0.02346(10) 0.87821(17) 0.0283(3) Uani 1 1 d .
H4A H 0.3112 -0.0275 0.8729 0.034 Uiso 1 1 calc R
H4B H 0.1669 0.0081 0.8201 0.034 Uiso 1 1 calc R
C5 C 0.21949(18) 0.02835(12) 1.01016(19) 0.0348(4) Uani 1 1 d .
H5A H 0.1767 -0.0310 1.0287 0.042 Uiso 1 1 calc R
H5B H 0.3025 0.0336 1.0691 0.042 Uiso 1 1 calc R
C6 C 0.13361(19) 0.11104(13) 1.02911(19) 0.0358(4) Uani 1 1 d .
C7 C 0.1818(2) 0.18598(15) 1.1050(2) 0.0477(5) Uani 1 1 d .
H7 H 0.2683 0.1842 1.1493 0.057 Uiso 1 1 calc R
C8 C 0.1032(3) 0.26416(16) 1.1163(3) 0.0629(8) Uani 1 1 d .
H8 H 0.1365 0.3152 1.1686 0.075 Uiso 1 1 calc R
C9 C -0.0223(3) 0.26754(18) 1.0519(3) 0.0656(8) Uani 1 1 d .
H9 H -0.0753 0.3208 1.0599 0.079 Uiso 1 1 calc R
C10 C -0.0706(2) 0.19367(17) 0.9760(3) 0.0588(7) Uani 1 1 d .
H10 H -0.1569 0.1960 0.9311 0.071 Uiso 1 1 calc R
C11 C 0.0071(2) 0.11566(15) 0.9653(2) 0.0448(5) Uani 1 1 d .
H11 H -0.0271 0.0646 0.9134 0.054 Uiso 1 1 calc R
C12 C 0.53288(13) 0.09080(10) 0.93760(14) 0.0193(3) Uani 1 1 d .
C13 C 0.60786(14) 0.11249(10) 1.05183(15) 0.0234(3) Uani 1 1 d .
H13 H 0.5864 0.1657 1.0969 0.028 Uiso 1 1 calc R
C14 C 0.71380(14) 0.05697(12) 1.10060(15) 0.0260(3) Uani 1 1 d .
H14 H 0.7656 0.0723 1.1782 0.031 Uiso 1 1 calc R
C15 C 0.74301(13) -0.02136(11) 1.03445(15) 0.0241(3) Uani 1 1 d .
C16 C 0.66858(15) -0.04482(11) 0.91999(15) 0.0269(3) Uani 1 1 d .
H16 H 0.6891 -0.0989 0.8759 0.032 Uiso 1 1 calc R
C17 C 0.56421(15) 0.01216(10) 0.87173(16) 0.0250(3) Uani 1 1 d .
H17 H 0.5136 -0.0023 0.7933 0.030 Uiso 1 1 calc R
C18 C 0.85272(16) -0.08027(13) 1.08506(18) 0.0322(4) Uani 1 1 d .

loop_
_atom_site_aniso_label
_atom_site_aniso_U_11
_atom_site_aniso_U_22
_atom_site_aniso_U_33
_atom_site_aniso_U_23
_atom_site_aniso_U_13
_atom_site_aniso_U_12
N1 0.0172(6) 0.0171(6) 0.0308(7) -0.0012(5) -0.0001(5) -0.0019(4)
N2 0.0176(6) 0.0195(6) 0.0324(7) 0.0013(5) 0.0012(5) 0.0025(5)
N3 0.0200(6) 0.0199(6) 0.0342(8) -0.0004(5) 0.0023(5) -0.0035(5)
N4 0.0361(8) 0.0597(11) 0.0477(11) 0.0054(9) -0.0040(7) 0.0197(8)
O1 0.0324(6) 0.0179(5) 0.0518(9) 0.0062(5) -0.0020(5) -0.0038(5)
O2 0.0180(5) 0.0284(6) 0.0609(9) 0.0035(6) -0.0034(5) -0.0029(5)
C1 0.0128(6) 0.0173(6) 0.0259(8) -0.0034(5) 0.0003(5) 0.0007(5)
C2 0.0158(6) 0.0166(6) 0.0281(8) -0.0023(5) 0.0025(5) -0.0001(5)
C3 0.0158(6) 0.0242(8) 0.0329(9) 0.0000(6) -0.0016(6) 0.0015(5)
C4 0.0230(7) 0.0166(7) 0.0444(10) -0.0001(6) 0.0033(6) -0.0056(6)
C5 0.0311(8) 0.0269(8) 0.0460(12) 0.0092(8) 0.0055(7) -0.0054(7)
C6 0.0390(10) 0.0313(9) 0.0406(11) 0.0065(8) 0.0165(8) -0.0070(7)
C7 0.0622(13) 0.0404(11) 0.0450(13) -0.0001(9) 0.0222(10) -0.0154(10)
C8 0.102(2) 0.0363(11) 0.0626(17) -0.0039(11) 0.0493(17) -0.0126(13)
C9 0.084(2) 0.0431(12) 0.086(2) 0.0143(13) 0.0610(18) 0.0135(12)
C10 0.0491(13) 0.0532(14) 0.0839(19) 0.0168(13) 0.0386(13) 0.0104(11)
C11 0.0363(10) 0.0408(11) 0.0621(15) 0.0044(9) 0.0217(10) -0.0036(8)
C12 0.0148(6) 0.0172(6) 0.0253(8) -0.0001(5) 0.0019(5) 0.0005(5)
C13 0.0208(7) 0.0208(6) 0.0277(9) -0.0045(6) 0.0014(6) 0.0007(5)
C14 0.0216(7) 0.0290(8) 0.0253(9) 0.0003(6) -0.0018(6) -0.0003(6)
C15 0.0169(7) 0.0271(8) 0.0276(8) 0.0054(6) 0.0018(5) 0.0040(5)
C16 0.0270(8) 0.0245(7) 0.0280(9) -0.0029(6) 0.0013(6) 0.0088(6)
C17 0.0236(7) 0.0229(7) 0.0260(8) -0.0043(6) -0.0025(5) 0.0061(6)
C18 0.0264(8) 0.0358(9) 0.0326(10) 0.0025(7) 0.0009(6) 0.0072(7)

loop_
_atom_type_symbol
_atom_type_description
_atom_type_scat_dispersion_real
_atom_type_scat_dispersion_imag
_atom_type_scat_source
C C 0.0033 0.0016 'International Tables Vol C Tables 4.2.6.8 and 6.1.1.4'
H H 0.0000 0.0000 'International Tables Vol C Tables 4.2.6.8 and 6.1.1.4'
N N 0.0061 0.0033 'International Tables Vol C Tables 4.2.6.8 and 6.1.1.4'
O O 0.0106 0.0060 'International Tables Vol C Tables 4.2.6.8 and 6.1.1.4'

loop_
_geom_angle_atom_site_label_1
_geom_angle_atom_site_label_2
_geom_angle_atom_site_label_3
_geom_angle
C3 N1 C1 107.27(12)
C3 N1 C4 123.38(12)
C1 N1 C4 127.21(13)
C3 N2 C2 103.75(11)
O1 N3 O2 123.97(13)
O1 N3 C2 117.65(12)
O2 N3 C2 118.39(12)
C2 C1 N1 103.11(12)
C2 C1 C12 134.32(13)
N1 C1 C12 122.34(12)
N2 C2 C1 113.02(12)
N2 C2 N3 119.31(12)
C1 C2 N3 127.61(12)
N2 C3 N1 112.84(13)
N2 C3 H3 123.6
N1 C3 H3 123.6
N1 C4 C5 111.04(13)
N1 C4 H4A 109.4
C5 C4 H4A 109.4
N1 C4 H4B 109.4
C5 C4 H4B 109.4
H4A C4 H4B 108.0
C6 C5 C4 112.61(15)
C6 C5 H5A 109.1
C4 C5 H5A 109.1
C6 C5 H5B 109.1
C4 C5 H5B 109.1
H5A C5 H5B 107.8
C11 C6 C7 118.7(2)
C11 C6 C5 120.36(18)
C7 C6 C5 120.82(19)
C6 C7 C8 120.1(3)
C6 C7 H7 119.9
C8 C7 H7 119.9
C9 C8 C7 120.3(3)
C9 C8 H8 119.8
C7 C8 H8 119.8
C10 C9 C8 119.9(2)
C10 C9 H9 120.0
C8 C9 H9 120.0
C9 C10 C11 119.8(3)
C9 C10 H10 120.1
C11 C10 H10 120.1
C6 C11 C10 121.1(2)
C6 C11 H11 119.4
C10 C11 H11 119.4
C13 C12 C17 119.67(13)
C13 C12 C1 121.32(13)
C17 C12 C1 118.99(13)
C14 C13 C12 120.53(14)
C14 C13 H13 119.7
C12 C13 H13 119.7
C13 C14 C15 119.09(14)
C13 C14 H14 120.5
C15 C14 H14 120.5
C14 C15 C16 121.36(13)
C14 C15 C18 119.53(15)
C16 C15 C18 119.11(15)
C17 C16 C15 118.83(14)
C17 C16 H16 120.6
C15 C16 H16 120.6
C16 C17 C12 120.52(15)
C16 C17 H17 119.7
C12 C17 H17 119.7
N4 C18 C15 179.7(2)

loop_
_geom_bond_atom_site_label_1
_geom_bond_atom_site_label_2
_geom_bond_distance
N1 C3 1.3675(19)
N1 C1 1.3853(18)
N1 C4 1.4739(19)
N2 C3 1.3082(19)
N2 C2 1.3665(18)
N3 O1 1.2277(16)
N3 O2 1.2287(17)
N3 C2 1.4357(18)
N4 C18 1.137(2)
C1 C2 1.379(2)
C1 C12 1.4695(19)
C3 H3 0.9500
C4 C5 1.530(3)
C4 H4A 0.9900
C4 H4B 0.9900
C5 C6 1.513(3)
C5 H5A 0.9900
C5 H5B 0.9900
C6 C11 1.387(3)
C6 C7 1.388(3)
C7 C8 1.398(4)
C7 H7 0.9500
C8 C9 1.379(4)
C8 H8 0.9500
C9 C10 1.377(4)
C9 H9 0.9500
C10 C11 1.390(3)
C10 H10 0.9500
C11 H11 0.9500
C12 C13 1.390(2)
C12 C17 1.398(2)
C13 C14 1.388(2)
C13 H13 0.9500
C14 C15 1.389(2)
C14 H14 0.9500
C15 C16 1.396(2)
C15 C18 1.449(2)
C16 C17 1.386(2)
C16 H16 0.9500
C17 H17 0.9500

loop_
_geom_torsion_atom_site_label_1
_geom_torsion_atom_site_label_2
_geom_torsion_atom_site_label_3
_geom_torsion_atom_site_label_4
_geom_torsion
C3 N1 C1 C2 -0.72(17)
C4 N1 C1 C2 -164.36(15)
C3 N1 C1 C12 -176.02(14)
C4 N1 C1 C12 20.3(2)
C3 N2 C2 C1 0.43(19)
C3 N2 C2 N3 177.62(14)
N1 C1 C2 N2 0.19(18)
C12 C1 C2 N2 174.64(16)
N1 C1 C2 N3 -176.72(14)
C12 C1 C2 N3 -2.3(3)
O1 N3 C2 N2 2.0(2)
O2 N3 C2 N2 -178.04(15)
O1 N3 C2 C1 178.72(16)
O2 N3 C2 C1 -1.3(2)
C2 N2 C3 N1 -0.91(19)
C1 N1 C3 N2 1.08(19)
C4 N1 C3 N2 165.50(15)
C3 N1 C4 C5 -88.03(19)
C1 N1 C4 C5 73.2(2)
N1 C4 C5 C6 53.28(19)
C4 C5 C6 C11 64.6(2)
C4 C5 C6 C7 -111.8(2)
C11 C6 C7 C8 0.1(3)
C5 C6 C7 C8 176.55(19)
C6 C7 C8 C9 -0.2(3)
C7 C8 C9 C10 -0.1(4)
C8 C9 C10 C11 0.5(4)
C7 C6 C11 C10 0.3(3)
C5 C6 C11 C10 -176.15(19)
C9 C10 C11 C6 -0.6(3)
C2 C1 C12 C13 58.9(2)
N1 C1 C12 C13 -127.49(16)
C2 C1 C12 C17 -119.54(19)
N1 C1 C12 C17 54.1(2)
C17 C12 C13 C14 0.3(2)
C1 C12 C13 C14 -178.13(14)
C12 C13 C14 C15 -0.8(2)
C13 C14 C15 C16 0.4(2)
C13 C14 C15 C18 -179.45(15)
C14 C15 C16 C17 0.5(2)
C18 C15 C16 C17 -179.61(16)
C15 C16 C17 C12 -1.1(2)
C13 C12 C17 C16 0.6(2)
C1 C12 C17 C16 179.12(15)
C14 C15 C18 N4 -143(100)
C16 C15 C18 N4 37(46)
